data_7019139
loop_
_publ_author_name
'Hospital, Audrey'
'Gibard, Cl\'ementine'
'Gaulier, Christelle'
'Nauton, Lionel'
'Th\'ery, Vincent'
'El-Ghozzi, Malika'
'Avignant, Daniel'
'Cisnetti, Federico'
'Gautier, Arnaud'

_publ_section_title
;
 Access to functionalised silver(i) and gold(i) N-heterocyclic carbenes by
 [2 + 3] dipolar cycloadditions.
;
_journal_issue 22
_journal_name_full 'Dalton transactions (Cambridge, England : 2003)'
_journal_page_first 6803
_journal_page_last 6812
_journal_paper_doi 10.1039/c2dt30249g
_journal_volume 41
_journal_year 2012
_chemical_formula_moiety 'C28 H36 Ag1 Cl3 N8'
_chemical_formula_sum 'C28 H36 Ag Cl3 N8'
_chemical_formula_weight 698.87
_chemical_name_common
;(N,N?-bis(4-azido-2,6-diisopropylphenyl)imidazol-2-
ylidene)chlorosilver(i)
;
_space_group_IT_number 14
_symmetry_cell_setting monoclinic
_symmetry_space_group_name_Hall '-P 2yn'
_symmetry_space_group_name_H-M 'P 1 21/n 1'
_atom_sites_solution_hydrogens difmap
_atom_sites_solution_primary other
_cell_angle_alpha 90
_cell_angle_beta 92.1640(10)
_cell_angle_gamma 90
_cell_formula_units_Z 4
_cell_length_a 10.0772(3)
_cell_length_b 15.3419(5)
_cell_length_c 21.5215(8)
_cell_measurement_reflns_used 0
_cell_measurement_temperature 293
_cell_measurement_theta_max 0
_cell_measurement_theta_min 0
_cell_volume 3324.92(19)
_computing_cell_refinement 'USER DEFINED CELL REFINEMENT'
_computing_data_collection 'USER DEFINED DATA COLLECTION'
_computing_data_reduction 'USER DEFINED DATA REDUCTION'
_computing_molecular_graphics 'CAMERON (Watkin et al., 1996)'
_computing_publication_material 'CRYSTALS (Betteridge et al., 2003)'
_computing_structure_refinement 'CRYSTALS (Betteridge et al., 2003)'
_computing_structure_solution 'USER DEFINED STRUCTURE SOLUTION'
_diffrn_ambient_temperature 293
_diffrn_measured_fraction_theta_full 0.999
_diffrn_measured_fraction_theta_max 0.994
_diffrn_measurement_device Serial
_diffrn_measurement_device_type Unknown
_diffrn_measurement_method \w/2\q
_diffrn_radiation_monochromator graphite
_diffrn_radiation_type 'Mo K\a'
_diffrn_radiation_wavelength 0.71073
_diffrn_reflns_av_R_equivalents 0.030
_diffrn_reflns_limit_h_max 12
_diffrn_reflns_limit_h_min -9
_diffrn_reflns_limit_k_max 19
_diffrn_reflns_limit_k_min -19
_diffrn_reflns_limit_l_max 27
_diffrn_reflns_limit_l_min -27
_diffrn_reflns_number 28174
_diffrn_reflns_theta_full 26.460
_diffrn_reflns_theta_max 27.000
_diffrn_reflns_theta_min 1.630
_diffrn_standards_number 0
_exptl_absorpt_coefficient_mu 0.878
_exptl_absorpt_correction_type none
_exptl_crystal_colour colourless
_exptl_crystal_density_diffrn 1.396
_exptl_crystal_density_method 'not measured'
_exptl_crystal_description needle
_exptl_crystal_F_000 1432
_exptl_crystal_size_max 0.811
_exptl_crystal_size_mid 0.121
_exptl_crystal_size_min 0.111
_refine_diff_density_max 0.89
_refine_diff_density_min -0.60
_refine_ls_extinction_method None
_refine_ls_goodness_of_fit_ref 0.8432
_refine_ls_hydrogen_treatment constr
_refine_ls_matrix_type full
_refine_ls_number_parameters 361
_refine_ls_number_reflns 4562
_refine_ls_number_restraints 0
_refine_ls_R_factor_all 0.0651
_refine_ls_R_factor_gt 0.0425
_refine_ls_shift/su_max 0.0005628
_refine_ls_shift/su_mean 0.0000212
_refine_ls_structure_factor_coef F
_refine_ls_weighting_details
;
Method, part 1, Chebychev polynomial, (Watkin, 1994, Prince, 1982)
[weight] = 1.0/[A~0~*T~0~(x)+A~1~*T~1~(x) ... +A~n-1~]*T~n-1~(x)]
where A~i~ are the Chebychev coefficients listed below and x= Fcalc/Fmax
Method = Robust Weighting (Prince, 1982)
W = [weight] * [1-(deltaF/6*sigmaF)^2^]^2^
A~i~ are:
0.553 0.682 0.441 0.208 0.984E-01
;
_refine_ls_weighting_scheme calc
_refine_ls_wR_factor_all 0.0883
_refine_ls_wR_factor_gt 0.0490
_refine_ls_wR_factor_ref 0.0473
_reflns_limit_h_max 12
_reflns_limit_h_min -12
_reflns_limit_k_max 19
_reflns_limit_k_min 0
_reflns_limit_l_max 27
_reflns_limit_l_min 0
_reflns_number_gt 5023
_reflns_number_total 7223
_reflns_threshold_expression I>2.0\s(I)
_oxford_diffrn_Wilson_B_factor 0.00
_oxford_diffrn_Wilson_scale 0.00
_oxford_refine_ls_r_factor_ref 0.0400
_oxford_refine_ls_scale 0.10674(16)
_oxford_reflns_number_all 7200
_oxford_reflns_threshold_expression_ref I>3.0\s(I)
_cod_data_source_file c2dt30249g.txt
_cod_data_source_block 1a
_cod_depositor_comments
;
The following automatic conversions were performed:

'_atom_sites_solution_primary' value 'Other' changed to 'other'
according to /home/saulius/struct/CIF-dictionaries/cif_core.dic
dictionary named 'cif_core.dic' version 2.4.1 from 2010-06-29.

Automatic conversion script
Id: cif_fix_values 1715 2011-07-08 13:25:40Z adriana 
;
_cod_original_sg_symbol_H-M 'P 1 21/n 1 '
_cod_original_formula_sum 'C28 H36 Ag1 Cl3 N8'
_cod_database_code 7019139

loop_
_symmetry_equiv_pos_as_xyz
x,y,z
-x,-y,-z
-x+1/2,y+1/2,-z+1/2
x+1/2,-y+1/2,z+1/2

loop_
_atom_site_label
_atom_site_type_symbol
_atom_site_fract_x
_atom_site_fract_y
_atom_site_fract_z
_atom_site_U_iso_or_equiv
_atom_site_occupancy
_atom_site_adp_type
_atom_site_refinement_flags_posn
C1 C 0.0249(3) 0.7113(2) 0.30330(15) 0.0417 1.0000 Uani .
C2 C -0.1825(3) 0.7494(3) 0.32874(18) 0.0517 1.0000 Uani .
C3 C -0.1949(3) 0.6936(2) 0.28146(18) 0.0520 1.0000 Uani .
C4 C 0.0105(3) 0.8133(2) 0.39055(16) 0.0461 1.0000 Uani .
C5 C 0.0326(4) 0.7763(3) 0.44907(18) 0.0560 1.0000 Uani .
C6 C 0.0922(4) 0.8280(3) 0.49487(19) 0.0633 1.0000 Uani .
C7 C 0.1288(4) 0.9117(3) 0.48256(19) 0.0598 1.0000 Uani .
C8 C 0.1036(4) 0.9485(3) 0.42450(19) 0.0581 1.0000 Uani .
C9 C 0.0432(4) 0.8994(2) 0.37694(17) 0.0493 1.0000 Uani .
C10 C -0.0083(6) 0.6832(3) 0.4636(2) 0.0768 1.0000 Uani .
C11 C -0.1058(10) 0.6802(5) 0.5150(4) 0.1676 1.0000 Uani .
C12 C 0.1123(8) 0.6281(4) 0.4803(4) 0.1406 1.0000 Uani .
C13 C 0.0168(4) 0.9404(3) 0.31375(19) 0.0588 1.0000 Uani .
C14 C -0.0751(6) 1.0187(4) 0.3163(3) 0.0905 1.0000 Uani .
C15 C 0.1455(6) 0.9639(4) 0.2828(3) 0.0981 1.0000 Uani .
C16 C -0.0361(3) 0.6107(2) 0.21703(16) 0.0447 1.0000 Uani .
C17 C -0.0080(4) 0.6452(3) 0.15915(17) 0.0522 1.0000 Uani .
C18 C -0.0103(5) 0.7426(3) 0.1455(2) 0.0661 1.0000 Uani .
C19 C 0.0247(4) 0.4988(3) 0.12304(18) 0.0536 1.0000 Uani .
C20 C -0.0029(4) 0.4656(3) 0.18052(18) 0.0524 1.0000 Uani .
C21 C -0.0337(3) 0.5215(2) 0.22923(17) 0.0503 1.0000 Uani .
C22 C 0.0208(4) 0.5871(3) 0.11216(18) 0.0570 1.0000 Uani .
C23 C 0.1255(7) 0.7736(4) 0.1248(4) 0.1167 1.0000 Uani .
C24 C -0.1220(7) 0.7651(4) 0.0991(3) 0.1032 1.0000 Uani .
C25 C -0.0567(4) 0.4858(3) 0.29395(19) 0.0600 1.0000 Uani .
C26 C 0.0755(6) 0.4620(4) 0.3257(2) 0.0975 1.0000 Uani .
C27 C -0.1489(6) 0.4068(4) 0.2931(3) 0.0887 1.0000 Uani .
N1 N -0.0475(3) 0.76007(19) 0.34147(13) 0.0435 1.0000 Uani .
N2 N -0.0673(3) 0.66985(19) 0.26646(13) 0.0443 1.0000 Uani .
N3 N 0.1946(4) 0.9560(3) 0.53294(19) 0.0795 1.0000 Uani .
N4 N 0.2245(4) 1.0323(4) 0.5247(2) 0.0814 1.0000 Uani .
N5 N 0.2590(5) 1.1021(4) 0.5243(3) 0.1070 1.0000 Uani .
N6 N 0.0598(4) 0.4477(3) 0.07079(17) 0.0693 1.0000 Uani .
N7 N 0.0672(5) 0.3693(3) 0.07700(18) 0.0803 1.0000 Uani .
N8 N 0.0808(8) 0.2973(4) 0.0742(3) 0.1363 1.0000 Uani .
Cl1 Cl 0.45433(10) 0.71754(8) 0.27885(7) 0.0809 1.0000 Uani .
Ag1 Ag 0.22895(2) 0.709670(19) 0.295092(14) 0.0517 1.0000 Uani .
C30 C 0.9678(9) 0.0874(5) 0.0817(5) 0.1515 1.0000 Uani .
Cl2 Cl 1.1033(3) 0.0241(2) 0.08862(19) 0.2108 1.0000 Uani .
Cl30 Cl 0.8303(4) 0.0277(2) 0.0968(2) 0.2512 1.0000 Uani .
H21 H -0.2500 0.7768 0.3490 0.0617 1.0000 Uiso R
H31 H -0.2722 0.6733 0.2626 0.0611 1.0000 Uiso R
H61 H 0.1101 0.8054 0.5342 0.0746 1.0000 Uiso R
H81 H 0.1265 1.0057 0.4173 0.0673 1.0000 Uiso R
H101 H -0.0501 0.6588 0.4263 0.0898 1.0000 Uiso R
H113 H -0.1106 0.6212 0.5306 0.2327 1.0000 Uiso R
H112 H -0.0785 0.7195 0.5481 0.2326 1.0000 Uiso R
H111 H -0.1920 0.6967 0.4992 0.2326 1.0000 Uiso R
H121 H 0.0857 0.5721 0.4944 0.1937 1.0000 Uiso R
H122 H 0.1651 0.6571 0.5121 0.1937 1.0000 Uiso R
H123 H 0.1639 0.6203 0.4447 0.1936 1.0000 Uiso R
H131 H -0.0279 0.8974 0.2877 0.0681 1.0000 Uiso R
H141 H -0.0991 1.0370 0.2743 0.1255 1.0000 Uiso R
H142 H -0.0274 1.0655 0.3378 0.1252 1.0000 Uiso R
H143 H -0.1549 1.0025 0.3386 0.1255 1.0000 Uiso R
H151 H 0.1280 0.9766 0.2401 0.1342 1.0000 Uiso R
H152 H 0.1821 1.0143 0.3034 0.1344 1.0000 Uiso R
H153 H 0.2068 0.9167 0.2873 0.1346 1.0000 Uiso R
H181 H -0.0266 0.7729 0.1842 0.0768 1.0000 Uiso R
H201 H -0.0005 0.4059 0.1871 0.0617 1.0000 Uiso R
H221 H 0.0382 0.6081 0.0725 0.0654 1.0000 Uiso R
H231 H 0.1241 0.8364 0.1195 0.1627 1.0000 Uiso R
H232 H 0.1928 0.7586 0.1558 0.1626 1.0000 Uiso R
H233 H 0.1450 0.7468 0.0861 0.1624 1.0000 Uiso R
H241 H -0.1220 0.8272 0.0921 0.1420 1.0000 Uiso R
H242 H -0.2062 0.7478 0.1151 0.1414 1.0000 Uiso R
H243 H -0.1071 0.7355 0.0605 0.1415 1.0000 Uiso R
H251 H -0.0969 0.5312 0.3184 0.0711 1.0000 Uiso R
H263 H 0.0611 0.4481 0.3687 0.1341 1.0000 Uiso R
H262 H 0.1354 0.5102 0.3236 0.1347 1.0000 Uiso R
H261 H 0.1127 0.4118 0.3053 0.1344 1.0000 Uiso R
H271 H -0.1645 0.3910 0.3359 0.1224 1.0000 Uiso R
H272 H -0.2322 0.4215 0.2724 0.1225 1.0000 Uiso R
H273 H -0.1073 0.3593 0.2723 0.1222 1.0000 Uiso R
H301 H 0.9766 0.1347 0.1108 0.1717 1.0000 Uiso R
H302 H 0.9556 0.1103 0.0384 0.1715 1.0000 Uiso R

loop_
_atom_site_aniso_label
_atom_site_aniso_U_11
_atom_site_aniso_U_22
_atom_site_aniso_U_33
_atom_site_aniso_U_23
_atom_site_aniso_U_13
_atom_site_aniso_U_12
C1 0.0347(15) 0.0490(18) 0.0412(16) 0.0023(16) -0.0006(12) 0.0017(15)
C2 0.0292(15) 0.064(2) 0.062(2) 0.0046(19) 0.0070(15) 0.0055(15)
C3 0.0329(15) 0.060(2) 0.063(2) 0.0019(18) -0.0005(14) -0.0012(15)
C4 0.0416(17) 0.052(2) 0.0453(19) -0.0020(15) 0.0048(14) 0.0053(14)
C5 0.051(2) 0.067(3) 0.050(2) 0.0055(19) 0.0034(16) 0.0061(18)
C6 0.065(2) 0.082(3) 0.043(2) 0.003(2) 0.0007(18) 0.013(2)
C7 0.049(2) 0.078(3) 0.052(2) -0.015(2) -0.0045(17) 0.0144(19)
C8 0.055(2) 0.055(2) 0.064(2) -0.0077(19) -0.0043(18) 0.0056(18)
C9 0.0446(18) 0.056(2) 0.0473(19) -0.0023(16) -0.0004(15) 0.0063(16)
C10 0.097(4) 0.069(3) 0.064(3) 0.020(2) -0.005(2) -0.001(3)
C11 0.219(10) 0.112(6) 0.181(8) 0.048(5) 0.123(8) 0.000(6)
C12 0.120(6) 0.071(4) 0.227(9) 0.012(5) -0.037(6) 0.016(4)
C13 0.063(2) 0.059(2) 0.054(2) 0.0067(18) -0.0069(18) -0.0004(19)
C14 0.101(4) 0.091(4) 0.079(3) 0.024(3) -0.005(3) 0.028(3)
C15 0.079(3) 0.131(5) 0.085(4) 0.036(3) 0.012(3) 0.006(3)
C16 0.0350(15) 0.0504(19) 0.0484(19) -0.0021(15) -0.0016(13) -0.0020(14)
C17 0.051(2) 0.057(2) 0.048(2) 0.0026(17) -0.0053(16) 0.0007(17)
C18 0.088(3) 0.056(2) 0.054(2) 0.0066(19) 0.004(2) -0.004(2)
C19 0.0479(19) 0.063(2) 0.050(2) -0.0071(18) -0.0032(16) 0.0047(17)
C20 0.0471(19) 0.051(2) 0.059(2) 0.0002(17) 0.0006(16) 0.0023(16)
C21 0.0414(17) 0.056(2) 0.053(2) 0.0027(17) -0.0020(15) -0.0046(16)
C22 0.059(2) 0.063(2) 0.049(2) 0.0033(18) 0.0029(17) 0.0002(18)
C23 0.116(5) 0.081(4) 0.155(6) 0.029(4) 0.023(5) -0.029(4)
C24 0.132(5) 0.074(3) 0.101(4) 0.006(3) -0.025(4) 0.030(3)
C25 0.070(3) 0.055(2) 0.056(2) 0.0076(19) 0.0131(19) -0.0014(19)
C26 0.098(4) 0.125(5) 0.068(3) 0.034(3) -0.017(3) -0.016(4)
C27 0.092(4) 0.082(3) 0.093(4) 0.014(3) 0.021(3) -0.023(3)
N1 0.0353(13) 0.0520(16) 0.0431(15) 0.0026(12) 0.0025(11) 0.0024(12)
N2 0.0338(13) 0.0520(16) 0.0470(16) 0.0013(13) 0.0003(11) -0.0009(12)
N3 0.080(3) 0.094(3) 0.064(2) -0.023(2) -0.0143(19) 0.007(2)
N4 0.060(2) 0.098(3) 0.085(3) -0.038(3) -0.009(2) 0.016(2)
N5 0.087(3) 0.102(4) 0.131(4) -0.047(3) -0.007(3) 0.005(3)
N6 0.081(3) 0.070(2) 0.056(2) -0.0072(18) 0.0028(18) 0.010(2)
N7 0.108(3) 0.069(3) 0.065(2) -0.014(2) 0.016(2) 0.004(2)
N8 0.235(8) 0.074(3) 0.104(4) -0.010(3) 0.054(4) 0.013(4)
Cl1 0.0369(4) 0.0801(8) 0.1267(10) -0.0101(7) 0.0162(5) -0.0011(5)
Ag1 0.03219(13) 0.05716(17) 0.06594(18) -0.00620(15) 0.00299(10) 0.00007(13)
C30 0.142(7) 0.090(5) 0.221(10) -0.011(5) -0.022(7) -0.016(5)
Cl2 0.134(2) 0.214(3) 0.285(4) -0.001(3) 0.004(2) 0.024(2)
Cl30 0.182(3) 0.187(3) 0.395(5) -0.095(3) 0.153(3) -0.062(2)

loop_
_atom_type_symbol
_atom_type_scat_dispersion_real
_atom_type_scat_dispersion_imag
_atom_type_scat_Cromer_Mann_a1
_atom_type_scat_Cromer_Mann_b1
_atom_type_scat_Cromer_Mann_a2
_atom_type_scat_Cromer_Mann_b2
_atom_type_scat_Cromer_Mann_a3
_atom_type_scat_Cromer_Mann_b3
_atom_type_scat_Cromer_Mann_a4
_atom_type_scat_Cromer_Mann_b4
_atom_type_scat_Cromer_Mann_c
_atom_type_scat_source
C 0.0033 0.0016 2.3100 20.8439 1.0200 10.2075 1.5886 0.5687 0.8650 51.6512 0.2156 'International Tables Vol C 4.2.6.8 and 6.1.1.4'
H 0.0000 0.0000 0.4930 10.5109 0.3229 26.1257 0.1402 3.1424 0.0408 57.7998 0.0030 'International Tables Vol C 4.2.6.8 and 6.1.1.4'
Ag -0.8971 1.1015 19.2808 0.6446 16.6885 7.4726 4.8045 24.6605 1.0463 99.8156 5.1790 'International Tables Vol C 4.2.6.8 and 6.1.1.4'
Cl 0.1484 0.1585 11.4604 0.0104 7.1964 1.1662 6.2556 18.5194 1.6455 47.7784 -9.5574 'International Tables Vol C 4.2.6.8 and 6.1.1.4'
N 0.0061 0.0033 12.2126 0.0057 3.1322 9.8933 2.0125 28.9975 1.1663 0.5826 -11.5290 'International Tables Vol C 4.2.6.8 and 6.1.1.4'

loop_
_geom_angle_atom_site_label_1
_geom_angle_atom_site_label_2
_geom_angle_atom_site_label_3
_geom_angle
_geom_angle_publ_flag
C1 Ag1 Cl1 174.71(10) yes
N1 C1 N2 104.0(3) yes
N1 C1 Ag1 128.5(2) yes
N2 C1 Ag1 127.2(2) yes
C3 C2 N1 106.9(3) yes
C3 C2 H21 127.2 no
N1 C2 H21 126.0 no
C2 C3 N2 106.6(3) yes
C2 C3 H31 127.5 no
N2 C3 H31 125.9 no
C5 C4 C9 123.0(3) yes
C5 C4 N1 118.6(3) yes
C9 C4 N1 118.4(3) yes
C4 C5 C6 117.4(4) yes
C4 C5 C10 122.2(4) yes
C6 C5 C10 120.3(4) yes
C5 C6 C7 120.9(4) yes
C5 C6 H61 120.0 no
C7 C6 H61 119.0 no
C6 C7 C8 121.2(4) yes
C6 C7 N3 115.1(4) yes
C8 C7 N3 123.8(4) yes
C7 C8 C9 120.1(4) yes
C7 C8 H81 120.1 no
C9 C8 H81 119.8 no
C4 C9 C8 117.3(3) yes
C4 C9 C13 123.2(3) yes
C8 C9 C13 119.5(4) yes
C5 C10 C11 111.6(5) yes
C5 C10 C12 110.6(5) yes
C11 C10 C12 110.4(6) yes
C5 C10 H101 107.7 no
C11 C10 H101 108.7 no
C12 C10 H101 107.6 no
C10 C11 H113 109.0 no
C10 C11 H112 110.2 no
H113 C11 H112 110.2 no
C10 C11 H111 109.9 no
H113 C11 H111 108.4 no
H112 C11 H111 109.1 no
C10 C12 H121 110.2 no
C10 C12 H122 109.2 no
H121 C12 H122 110.2 no
C10 C12 H123 109.8 no
H121 C12 H123 108.2 no
H122 C12 H123 109.2 no
C9 C13 C14 112.5(4) yes
C9 C13 C15 111.6(4) yes
C14 C13 C15 111.1(4) yes
C9 C13 H131 107.4 no
C14 C13 H131 106.9 no
C15 C13 H131 107.1 no
C13 C14 H141 109.0 no
C13 C14 H142 108.1 no
H141 C14 H142 109.3 no
C13 C14 H143 109.2 no
H141 C14 H143 110.4 no
H142 C14 H143 110.8 no
C13 C15 H151 110.0 no
C13 C15 H152 107.9 no
H151 C15 H152 109.6 no
C13 C15 H153 109.6 no
H151 C15 H153 110.5 no
H152 C15 H153 109.1 no
C17 C16 C21 122.6(3) yes
C17 C16 N2 118.6(3) yes
C21 C16 N2 118.8(3) yes
C16 C17 C18 122.9(4) yes
C16 C17 C22 117.6(4) yes
C18 C17 C22 119.5(3) yes
C17 C18 C23 110.7(4) yes
C17 C18 C24 110.8(4) yes
C23 C18 C24 112.8(5) yes
C17 C18 H181 107.8 no
C23 C18 H181 106.4 no
C24 C18 H181 108.0 no
C20 C19 C22 120.9(4) yes
C20 C19 N6 124.7(4) yes
C22 C19 N6 114.5(4) yes
C19 C20 C21 120.3(4) yes
C19 C20 H201 119.9 no
C21 C20 H201 119.8 no
C20 C21 C16 117.6(3) yes
C20 C21 C25 120.7(3) yes
C16 C21 C25 121.5(3) yes
C17 C22 C19 120.9(4) yes
C17 C22 H221 119.7 no
C19 C22 H221 119.4 no
C18 C23 H231 109.5 no
C18 C23 H232 109.8 no
H231 C23 H232 109.0 no
C18 C23 H233 109.6 no
H231 C23 H233 109.1 no
H232 C23 H233 109.9 no
C18 C24 H241 108.8 no
C18 C24 H242 110.1 no
H241 C24 H242 109.5 no
C18 C24 H243 109.0 no
H241 C24 H243 109.2 no
H242 C24 H243 110.2 no
C21 C25 C26 109.7(4) yes
C21 C25 C27 112.8(4) yes
C26 C25 C27 109.8(4) yes
C21 C25 H251 108.5 no
C26 C25 H251 107.8 no
C27 C25 H251 108.1 no
C25 C26 H263 108.9 no
C25 C26 H262 109.7 no
H263 C26 H262 109.5 no
C25 C26 H261 109.5 no
H263 C26 H261 109.5 no
H262 C26 H261 109.7 no
C25 C27 H271 107.9 no
C25 C27 H272 109.9 no
H271 C27 H272 109.2 no
C25 C27 H273 109.3 no
H271 C27 H273 110.0 no
H272 C27 H273 110.6 no
C4 N1 C2 125.4(3) yes
C4 N1 C1 123.2(3) yes
C2 N1 C1 111.4(3) yes
C16 N2 C3 124.5(3) yes
C16 N2 C1 124.2(3) yes
C3 N2 C1 111.2(3) yes
C7 N3 N4 117.3(4) yes
N3 N4 N5 171.5(6) yes
C19 N6 N7 118.4(4) yes
N6 N7 N8 169.8(5) yes
Cl2 C30 Cl30 109.7(5) yes
Cl2 C30 H301 108.9 no
Cl30 C30 H301 109.7 no
Cl2 C30 H302 110.9 no
Cl30 C30 H302 107.2 no
H301 C30 H302 110.4 no

loop_
_geom_bond_atom_site_label_1
_geom_bond_atom_site_label_2
_geom_bond_distance
_geom_bond_publ_flag
C1 Ag1 2.070(3) yes
Cl1 Ag1 2.3141(10) yes
C1 N1 1.346(4) yes
C1 N2 1.357(4) yes
C2 C3 1.332(6) yes
C2 N1 1.387(4) yes
C2 H21 0.923 no
C3 N2 1.387(4) yes
C3 H31 0.918 no
C4 C5 1.392(5) yes
C4 C9 1.395(5) yes
C4 N1 1.441(5) yes
C5 C6 1.385(6) yes
C5 C10 1.522(6) yes
C6 C7 1.364(6) yes
C6 H61 0.927 no
C7 C8 1.386(6) yes
C7 N3 1.423(5) yes
C8 C9 1.392(5) yes
C8 H81 0.921 no
C9 C13 1.513(5) yes
C10 C11 1.508(8) yes
C10 C12 1.512(8) yes
C10 H101 0.967 no
C11 H113 0.966 no
C11 H112 0.965 no
C11 H111 0.956 no
C12 H121 0.952 no
C12 H122 0.960 no
C12 H123 0.949 no
C13 C14 1.519(6) yes
C13 C15 1.523(7) yes
C13 H131 0.966 no
C14 H141 0.968 no
C14 H142 0.971 no
C14 H143 0.983 no
C15 H151 0.949 no
C15 H152 0.959 no
C15 H153 0.954 no
C16 C17 1.392(5) yes
C16 C21 1.394(5) yes
C16 N2 1.442(4) yes
C17 C18 1.523(6) yes
C17 C22 1.386(5) yes
C18 C23 1.531(8) yes
C18 C24 1.517(7) yes
C18 H181 0.973 no
C19 C20 1.376(5) yes
C19 C22 1.375(6) yes
C19 N6 1.427(5) yes
C20 C21 1.398(5) yes
C20 H201 0.926 no
C21 C25 1.522(5) yes
C22 H221 0.935 no
C23 H231 0.970 no
C23 H232 0.961 no
C23 H233 0.955 no
C24 H241 0.964 no
C24 H242 0.965 no
C24 H243 0.964 no
C25 C26 1.519(7) yes
C25 C27 1.527(6) yes
C25 H251 0.971 no
C26 H263 0.966 no
C26 H262 0.957 no
C26 H261 0.970 no
C27 H271 0.971 no
C27 H272 0.961 no
C27 H273 0.960 no
N3 N4 1.223(7) yes
N4 N5 1.126(7) yes
N6 N7 1.212(6) yes
N7 N8 1.115(6) yes
C30 Cl2 1.678(9) yes
C30 Cl30 1.703(9) yes
C30 H301 0.961 no
C30 H302 0.998 no
